data_7005829
loop_
_publ_author_name
'Adams, Christopher J.'
'Anderson, Kirsty M.'
'Connelly, Neil G.'
'Llamas-Rey, Estefania'
'Orpen, A. Guy'
'Paul, Rowena L.'

_publ_section_title
;
 The effect of micro-CN linkage isomerism and ancillary ligand set on
 directional metal-metal charge-transfer in cyanide-bridged dimanganese
 complexes.
;
_journal_issue 33
_journal_name_full 'Dalton transactions (Cambridge, England : 2003)'
_journal_page_first 3609
_journal_page_last 3622
_journal_paper_doi 10.1039/b705975b
_journal_year 2007
_chemical_formula_sum 'C48 H59 F6 Mn2 N3 O7 P4'
_chemical_formula_weight 1137.74
_chemical_name_systematic
;
?
;
_space_group_IT_number 2
_symmetry_cell_setting triclinic
_symmetry_space_group_name_Hall '-P 1'
_symmetry_space_group_name_H-M 'P -1'
_atom_sites_solution_hydrogens geom
_atom_sites_solution_primary direct
_atom_sites_solution_secondary difmap
_audit_creation_method SHELXL-97
_cell_angle_alpha 102.981(2)
_cell_angle_beta 100.441(2)
_cell_angle_gamma 97.5250(11)
_cell_formula_units_Z 2
_cell_length_a 11.0916(15)
_cell_length_b 13.638(2)
_cell_length_c 19.076(4)
_cell_measurement_reflns_used 155
_cell_measurement_temperature 173(2)
_cell_volume 2720.5(8)
_computing_cell_refinement 'Bruker SMART'
_computing_data_collection 'Bruker SMART'
_computing_data_reduction 'Bruker SHELXTL'
_computing_molecular_graphics 'Bruker SHELXTL'
_computing_publication_material 'Bruker SHELXTL'
_computing_structure_refinement 'SHELXL-97 (Sheldrick, 1997)'
_computing_structure_solution 'SHELXS-97 (Sheldrick, 1990)'
_diffrn_ambient_temperature 293(2)
_diffrn_measured_fraction_theta_full 0.988
_diffrn_measured_fraction_theta_max 0.988
_diffrn_measurement_device_type 'Siemens CCD area detector'
_diffrn_measurement_method '\w scans with narrow frames'
_diffrn_radiation_monochromator graphite
_diffrn_radiation_source 'fine-focus sealed tube'
_diffrn_radiation_type MoK\a
_diffrn_radiation_wavelength 0.71073
_diffrn_reflns_av_R_equivalents 0.0381
_diffrn_reflns_av_sigmaI/netI 0.0685
_diffrn_reflns_limit_h_max 14
_diffrn_reflns_limit_h_min -14
_diffrn_reflns_limit_k_max 17
_diffrn_reflns_limit_k_min -17
_diffrn_reflns_limit_l_max 24
_diffrn_reflns_limit_l_min -24
_diffrn_reflns_number 28916
_diffrn_reflns_theta_full 27.52
_diffrn_reflns_theta_max 27.52
_diffrn_reflns_theta_min 1.56
_diffrn_standards_decay_% 0
_exptl_absorpt_coefficient_mu 0.652
_exptl_absorpt_correction_T_max 1.000000
_exptl_absorpt_correction_T_min 0.765755
_exptl_absorpt_correction_type multi-scan
_exptl_absorpt_process_details 'SADABS (Sheldrick, 1996)'
_exptl_crystal_colour green
_exptl_crystal_density_diffrn 1.389
_exptl_crystal_density_meas ?
_exptl_crystal_density_method .
_exptl_crystal_description block
_exptl_crystal_F_000 1176
_exptl_crystal_size_max 0.4
_exptl_crystal_size_mid 0.2
_exptl_crystal_size_min 0.1
_refine_diff_density_max 0.701
_refine_diff_density_min -0.695
_refine_diff_density_rms 0.066
_refine_ls_extinction_method none
_refine_ls_goodness_of_fit_ref 0.954
_refine_ls_hydrogen_treatment constr
_refine_ls_matrix_type full
_refine_ls_number_parameters 640
_refine_ls_number_reflns 12399
_refine_ls_number_restraints 0
_refine_ls_restrained_S_all 0.954
_refine_ls_R_factor_all 0.0911
_refine_ls_R_factor_gt 0.0496
_refine_ls_shift/su_max 0.001
_refine_ls_shift/su_mean 0.000
_refine_ls_structure_factor_coef Fsqd
_refine_ls_weighting_details 'calc w=1/[\s^2^(Fo^2^)+(0.0733P)^2^+0.0000P] where P=(Fo^2^+2Fc^2^)/3'
_refine_ls_weighting_scheme calc
_refine_ls_wR_factor_gt 0.1210
_refine_ls_wR_factor_ref 0.1348
_reflns_number_gt 7612
_reflns_number_total 12399
_reflns_threshold_expression >2sigma(I)
_cod_data_source_file b705975b.txt
_cod_data_source_block 2+
_cod_depositor_comments
;
The following automatic conversions were performed:
'_symmetry_cell_setting' value 'Triclinic' changed to 'triclinic'
according to '/home/saulius/struct/CIF-dictionaries/cif_core.dic'
dictionary named 'cif_core.dic' version 2.4.1 from 2010-06-29.

Automatic conversion script
Id: cif_fix_enum 1527 2010-12-29 10:47:43Z saulius 
;
_cod_original_sg_symbol_H-M P-1
_cod_database_code 7005829

loop_
_symmetry_equiv_pos_as_xyz
'x, y, z'
'-x, -y, -z'

loop_
_atom_site_label
_atom_site_type_symbol
_atom_site_fract_x
_atom_site_fract_y
_atom_site_fract_z
_atom_site_U_iso_or_equiv
_atom_site_adp_type
_atom_site_occupancy
_atom_site_symmetry_multiplicity
_atom_site_calc_flag
_atom_site_refinement_flags
_atom_site_disorder_assembly
_atom_site_disorder_group
Mn1 Mn 0.95675(4) -0.07694(3) 0.20358(3) 0.03379(13) Uani 1 1 d . . .
Mn2 Mn 0.70957(4) 0.18287(3) 0.31097(2) 0.02827(11) Uani 1 1 d . . .
P1 P 0.62705(7) 0.20548(5) 0.19830(4) 0.02783(17) Uani 1 1 d . . .
P2 P 0.56481(7) 0.28660(5) 0.32637(4) 0.02973(17) Uani 1 1 d . . .
P3 P 0.77757(8) 0.17642(6) 0.42557(4) 0.0392(2) Uani 1 1 d . . .
O1 O 1.0905(2) -0.1076(2) 0.33559(14) 0.0609(7) Uani 1 1 d . . .
O2 O 0.9059(2) 0.36557(18) 0.33541(14) 0.0583(7) Uani 1 1 d . . .
O3 O 0.5300(2) -0.01043(16) 0.28513(12) 0.0450(5) Uani 1 1 d . . .
O4 O 0.8527(2) 0.0880(2) 0.44142(13) 0.0612(7) Uani 1 1 d . . .
O5 O 0.6703(2) 0.16965(18) 0.47058(12) 0.0485(6) Uani 1 1 d . . .
O6 O 0.8736(2) 0.27319(19) 0.47931(14) 0.0639(7) Uani 1 1 d . . .
N1 N 0.8716(2) 0.03370(18) 0.24376(14) 0.0339(6) Uani 1 1 d . . .
N2 N 1.0307(2) -0.09306(19) 0.28256(15) 0.0403(6) Uani 1 1 d . . .
N3 N 0.7224(3) -0.2336(2) 0.19003(17) 0.0517(8) Uani 1 1 d . . .
C1 C 0.8164(3) 0.0921(2) 0.27030(15) 0.0305(6) Uani 1 1 d . . .
C2 C 1.2413(4) -0.1018(4) 0.2010(2) 0.0819(14) Uani 1 1 d . . .
H2A H 1.3030 -0.0966 0.1720 0.123 Uiso 1 1 calc R . .
H2B H 1.2320 -0.1681 0.2108 0.123 Uiso 1 1 calc R . .
H2C H 1.2672 -0.0500 0.2467 0.123 Uiso 1 1 calc R . .
C3 C 1.0187(3) -0.1645(3) 0.11487(19) 0.0506(9) Uani 1 1 d . . .
H3A H 1.0173 -0.2384 0.1040 0.061 Uiso 1 1 calc R . .
C4 C 0.9251(3) -0.1157(3) 0.08420(19) 0.0534(9) Uani 1 1 d . . .
H4A H 0.8462 -0.1503 0.0499 0.064 Uiso 1 1 calc R . .
C5 C 0.9637(3) -0.0123(3) 0.10954(19) 0.0500(9) Uani 1 1 d . . .
H5A H 0.9165 0.0395 0.0968 0.060 Uiso 1 1 calc R . .
C6 C 1.0825(3) 0.0081(3) 0.15755(19) 0.0517(9) Uani 1 1 d . . .
H6A H 1.1331 0.0758 0.1818 0.062 Uiso 1 1 calc R . .
C7 C 1.1196(3) -0.0875(3) 0.15961(19) 0.0495(9) Uani 1 1 d . . .
C8 C 0.8092(3) -0.1747(2) 0.19369(18) 0.0441(8) Uani 1 1 d . . .
C9 C 0.6149(3) -0.3119(3) 0.1852(2) 0.0570(10) Uani 1 1 d . . .
C10 C 0.5812(6) -0.2880(5) 0.2615(3) 0.126(2) Uani 1 1 d . . .
H10A H 0.6465 -0.2998 0.2975 0.190 Uiso 1 1 calc R . .
H10B H 0.5045 -0.3315 0.2595 0.190 Uiso 1 1 calc R . .
H10C H 0.5715 -0.2177 0.2751 0.190 Uiso 1 1 calc R . .
C11 C 0.5112(4) -0.2991(4) 0.1310(4) 0.126(3) Uani 1 1 d . . .
H11A H 0.5285 -0.3175 0.0827 0.190 Uiso 1 1 calc R . .
H11B H 0.5003 -0.2290 0.1423 0.190 Uiso 1 1 calc R . .
H11C H 0.4364 -0.3423 0.1324 0.190 Uiso 1 1 calc R . .
C12 C 0.6539(5) -0.4118(3) 0.1730(5) 0.142(3) Uani 1 1 d . . .
H12A H 0.6727 -0.4294 0.1250 0.213 Uiso 1 1 calc R . .
H12B H 0.5879 -0.4626 0.1760 0.213 Uiso 1 1 calc R . .
H12C H 0.7268 -0.4088 0.2098 0.213 Uiso 1 1 calc R . .
C13 C 0.8300(3) 0.2952(2) 0.32612(16) 0.0374(7) Uani 1 1 d . . .
C14 C 0.5966(3) 0.0657(2) 0.29586(15) 0.0314(6) Uani 1 1 d . . .
C15 C 0.7220(3) 0.2548(2) 0.14079(15) 0.0320(6) Uani 1 1 d . . .
C16 C 0.8446(3) 0.2392(2) 0.14592(17) 0.0390(7) Uani 1 1 d . . .
H16A H 0.8781 0.2033 0.1785 0.047 Uiso 1 1 calc R . .
C17 C 0.9164(3) 0.2773(3) 0.1024(2) 0.0507(9) Uani 1 1 d . . .
H17A H 0.9981 0.2667 0.1057 0.061 Uiso 1 1 calc R . .
C18 C 0.8672(4) 0.3310(3) 0.05438(19) 0.0545(10) Uani 1 1 d . . .
H18A H 0.9159 0.3565 0.0254 0.065 Uiso 1 1 calc R . .
C19 C 0.7461(4) 0.3471(3) 0.04911(19) 0.0521(9) Uani 1 1 d . . .
H19A H 0.7135 0.3838 0.0169 0.063 Uiso 1 1 calc R . .
C20 C 0.6728(3) 0.3086(2) 0.09191(17) 0.0401(7) Uani 1 1 d . . .
H20A H 0.5908 0.3188 0.0879 0.048 Uiso 1 1 calc R . .
C21 C 0.5110(3) 0.1032(2) 0.13350(15) 0.0300(6) Uani 1 1 d . . .
C22 C 0.5481(3) 0.0089(2) 0.11062(16) 0.0377(7) Uani 1 1 d . . .
H22A H 0.6289 0.0007 0.1286 0.045 Uiso 1 1 calc R . .
C23 C 0.4639(3) -0.0724(2) 0.06110(17) 0.0470(9) Uani 1 1 d . . .
H23A H 0.4887 -0.1347 0.0452 0.056 Uiso 1 1 calc R . .
C24 C 0.3439(3) -0.0607(3) 0.03559(17) 0.0511(9) Uani 1 1 d . . .
H24A H 0.2878 -0.1155 0.0028 0.061 Uiso 1 1 calc R . .
C25 C 0.3058(3) 0.0309(3) 0.05787(17) 0.0499(9) Uani 1 1 d . . .
H25A H 0.2244 0.0378 0.0402 0.060 Uiso 1 1 calc R . .
C26 C 0.3898(3) 0.1143(2) 0.10738(16) 0.0399(7) Uani 1 1 d . . .
H26A H 0.3643 0.1765 0.1225 0.048 Uiso 1 1 calc R . .
C27 C 0.5485(3) 0.3099(2) 0.23422(16) 0.0362(7) Uani 1 1 d . . .
H27A H 0.4623 0.3002 0.2085 0.043 Uiso 1 1 calc R . .
H27B H 0.5926 0.3766 0.2350 0.043 Uiso 1 1 calc R . .
C28 C 0.5951(3) 0.4146(2) 0.38919(17) 0.0372(7) Uani 1 1 d . . .
C29 C 0.6638(4) 0.4324(3) 0.45970(19) 0.0553(10) Uani 1 1 d . . .
H29A H 0.6971 0.3797 0.4752 0.066 Uiso 1 1 calc R . .
C30 C 0.6839(4) 0.5295(3) 0.5084(2) 0.0682(12) Uani 1 1 d . . .
H30A H 0.7310 0.5411 0.5560 0.082 Uiso 1 1 calc R . .
C31 C 0.6355(4) 0.6063(3) 0.4866(2) 0.0671(12) Uani 1 1 d . . .
H31A H 0.6492 0.6706 0.5192 0.081 Uiso 1 1 calc R . .
C32 C 0.5658(4) 0.5897(3) 0.4161(3) 0.0705(12) Uani 1 1 d . . .
H32A H 0.5315 0.6424 0.4014 0.085 Uiso 1 1 calc R . .
C33 C 0.5467(4) 0.4939(2) 0.3669(2) 0.0550(9) Uani 1 1 d . . .
H33A H 0.5013 0.4831 0.3190 0.066 Uiso 1 1 calc R . .
C34 C 0.4071(3) 0.2360(2) 0.33299(16) 0.0329(7) Uani 1 1 d . . .
C35 C 0.3043(3) 0.2735(2) 0.30282(19) 0.0448(8) Uani 1 1 d . . .
H35A H 0.3143 0.3225 0.2763 0.054 Uiso 1 1 calc R . .
C36 C 0.1860(3) 0.2375(3) 0.3124(2) 0.0530(9) Uani 1 1 d . . .
H36A H 0.1175 0.2627 0.2923 0.064 Uiso 1 1 calc R . .
C37 C 0.1704(3) 0.1647(3) 0.3515(2) 0.0537(10) Uani 1 1 d . . .
H37A H 0.0916 0.1410 0.3578 0.064 Uiso 1 1 calc R . .
C38 C 0.2718(3) 0.1274(2) 0.38107(19) 0.0474(8) Uani 1 1 d . . .
H38A H 0.2610 0.0776 0.4068 0.057 Uiso 1 1 calc R . .
C39 C 0.3903(3) 0.1634(2) 0.37282(17) 0.0378(7) Uani 1 1 d . . .
H39A H 0.4585 0.1389 0.3940 0.045 Uiso 1 1 calc R . .
C40 C 0.9988(4) 0.2892(5) 0.5067(4) 0.135(3) Uani 1 1 d . . .
H40A H 1.0407 0.3058 0.4693 0.162 Uiso 1 1 calc R . .
H40B H 1.0207 0.2256 0.5151 0.162 Uiso 1 1 calc R . .
C41 C 1.0453(5) 0.3661(5) 0.5720(3) 0.133(3) Uani 1 1 d . . .
H41A H 1.1307 0.3631 0.5909 0.199 Uiso 1 1 calc R . .
H41B H 0.9971 0.3563 0.6077 0.199 Uiso 1 1 calc R . .
H41C H 1.0401 0.4317 0.5622 0.199 Uiso 1 1 calc R . .
C42 C 0.6964(4) 0.1771(4) 0.5497(2) 0.0794(14) Uani 1 1 d . . .
H42A H 0.7586 0.1361 0.5615 0.095 Uiso 1 1 calc R . .
H42B H 0.7293 0.2476 0.5768 0.095 Uiso 1 1 calc R . .
C43 C 0.5825(4) 0.1412(3) 0.5715(2) 0.0727(12) Uani 1 1 d . . .
H43A H 0.5987 0.1521 0.6241 0.109 Uiso 1 1 calc R . .
H43B H 0.5548 0.0695 0.5485 0.109 Uiso 1 1 calc R . .
H43C H 0.5190 0.1783 0.5563 0.109 Uiso 1 1 calc R . .
C44 C 0.7948(5) -0.0192(3) 0.4094(3) 0.0927(17) Uani 1 1 d . . .
H44A H 0.7067 -0.0260 0.4096 0.111 Uiso 1 1 calc R . .
H44B H 0.8021 -0.0376 0.3584 0.111 Uiso 1 1 calc R . .
C45 C 0.8436(6) -0.0882(4) 0.4442(3) 0.120(2) Uani 1 1 d . . .
H45A H 0.7941 -0.1551 0.4227 0.180 Uiso 1 1 calc R . .
H45B H 0.8430 -0.0681 0.4957 0.180 Uiso 1 1 calc R . .
H45C H 0.9277 -0.0894 0.4385 0.180 Uiso 1 1 calc R . .
O999 O 0.2200(5) 0.6725(3) 0.2781(3) 0.168(2) Uani 1 1 d . . .
C997 C 0.1445(6) 0.5963(4) 0.2600(3) 0.0957(17) Uani 1 1 d . . .
C998 C 0.0175(7) 0.5926(6) 0.2109(5) 0.174(4) Uani 1 1 d . . .
H99A H -0.0105 0.6562 0.2259 0.261 Uiso 1 1 calc R . .
H99B H -0.0416 0.5376 0.2156 0.261 Uiso 1 1 calc R . .
H99C H 0.0249 0.5816 0.1605 0.261 Uiso 1 1 calc R . .
C999 C 0.1642(6) 0.5038(5) 0.2783(4) 0.136(3) Uani 1 1 d . . .
H99D H 0.2388 0.5165 0.3160 0.204 Uiso 1 1 calc R . .
H99E H 0.1727 0.4550 0.2354 0.204 Uiso 1 1 calc R . .
H99F H 0.0945 0.4770 0.2961 0.204 Uiso 1 1 calc R . .
P5 P 0.27357(10) 0.39287(8) 0.07148(10) 0.0924(5) Uani 1 1 d . . .
F1 F 0.1866(5) 0.4653(3) 0.1020(2) 0.185(2) Uani 1 1 d . . .
F2 F 0.3353(4) 0.4744(2) 0.0388(2) 0.173(2) Uani 1 1 d . . .
F3 F 0.3710(3) 0.4346(3) 0.1458(3) 0.186(2) Uani 1 1 d . . .
F4 F 0.2181(3) 0.3099(2) 0.1111(3) 0.1630(19) Uani 1 1 d . . .
F5 F 0.1746(3) 0.3479(3) 0.0024(3) 0.204(3) Uani 1 1 d . . .
F6 F 0.3575(3) 0.3155(3) 0.0416(3) 0.179(2) Uani 1 1 d . . .

loop_
_atom_site_aniso_label
_atom_site_aniso_U_11
_atom_site_aniso_U_22
_atom_site_aniso_U_33
_atom_site_aniso_U_23
_atom_site_aniso_U_13
_atom_site_aniso_U_12
Mn1 0.0288(2) 0.0309(2) 0.0369(3) 0.00259(19) 0.00317(19) 0.00436(18)
Mn2 0.0278(2) 0.0285(2) 0.0243(2) 0.00246(17) 0.00186(17) 0.00301(17)
P1 0.0296(4) 0.0275(4) 0.0235(4) 0.0023(3) 0.0043(3) 0.0047(3)
P2 0.0331(4) 0.0273(4) 0.0254(4) 0.0001(3) 0.0062(3) 0.0049(3)
P3 0.0378(4) 0.0450(5) 0.0284(4) 0.0058(3) -0.0024(3) 0.0046(4)
O1 0.0608(16) 0.0728(17) 0.0524(16) 0.0268(13) 0.0029(13) 0.0177(13)
O2 0.0552(15) 0.0487(14) 0.0561(16) 0.0028(12) 0.0066(13) -0.0169(12)
O3 0.0448(13) 0.0352(12) 0.0492(14) 0.0071(10) 0.0074(11) -0.0028(10)
O4 0.0670(17) 0.0714(17) 0.0450(15) 0.0198(13) -0.0032(13) 0.0254(14)
O5 0.0488(14) 0.0684(15) 0.0264(11) 0.0157(10) 0.0036(10) 0.0042(11)
O6 0.0506(15) 0.0693(17) 0.0510(16) 0.0055(13) -0.0163(12) -0.0073(13)
N1 0.0288(13) 0.0322(13) 0.0366(14) 0.0045(11) 0.0028(11) 0.0038(10)
N2 0.0402(15) 0.0375(14) 0.0443(16) 0.0108(12) 0.0079(13) 0.0113(12)
N3 0.0462(17) 0.0363(15) 0.063(2) 0.0068(14) 0.0044(15) -0.0047(13)
C1 0.0267(15) 0.0316(15) 0.0282(15) 0.0067(12) -0.0011(12) -0.0013(12)
C2 0.045(2) 0.153(5) 0.061(3) 0.034(3) 0.022(2) 0.036(3)
C3 0.061(2) 0.0465(19) 0.042(2) 0.0007(15) 0.0141(17) 0.0159(17)
C4 0.050(2) 0.062(2) 0.0372(19) 0.0013(16) -0.0009(16) 0.0071(18)
C5 0.057(2) 0.055(2) 0.042(2) 0.0132(16) 0.0130(17) 0.0189(18)
C6 0.058(2) 0.051(2) 0.041(2) 0.0028(16) 0.0214(18) -0.0064(17)
C7 0.0369(18) 0.075(2) 0.0372(19) 0.0098(17) 0.0125(15) 0.0129(17)
C8 0.0425(19) 0.0328(17) 0.048(2) 0.0008(14) 0.0017(16) 0.0046(15)
C9 0.043(2) 0.0376(19) 0.080(3) 0.0171(18) -0.0037(19) -0.0100(15)
C10 0.119(5) 0.124(5) 0.124(5) 0.033(4) 0.042(4) -0.044(4)
C11 0.060(3) 0.101(4) 0.200(7) 0.077(4) -0.040(4) -0.024(3)
C12 0.072(3) 0.047(3) 0.305(10) 0.052(4) 0.033(5) 0.001(2)
C13 0.0392(17) 0.0385(17) 0.0291(16) 0.0026(13) 0.0034(13) 0.0042(14)
C14 0.0327(15) 0.0340(16) 0.0255(15) 0.0044(12) 0.0040(12) 0.0081(13)
C15 0.0368(16) 0.0268(14) 0.0260(15) -0.0005(11) 0.0052(12) -0.0016(12)
C16 0.0396(17) 0.0381(17) 0.0357(17) 0.0066(13) 0.0070(14) 0.0007(13)
C17 0.0396(19) 0.059(2) 0.050(2) 0.0101(17) 0.0142(17) -0.0028(16)
C18 0.065(3) 0.047(2) 0.043(2) 0.0067(16) 0.0170(19) -0.0172(18)
C19 0.072(3) 0.045(2) 0.0383(19) 0.0172(15) 0.0089(18) -0.0001(18)
C20 0.0466(19) 0.0371(17) 0.0337(17) 0.0070(13) 0.0060(15) 0.0045(14)
C21 0.0342(16) 0.0336(15) 0.0200(14) 0.0053(11) 0.0060(12) 0.0009(12)
C22 0.0439(18) 0.0363(16) 0.0294(16) 0.0049(13) 0.0059(14) 0.0039(13)
C23 0.070(2) 0.0349(17) 0.0306(17) 0.0022(13) 0.0143(17) -0.0028(16)
C24 0.058(2) 0.053(2) 0.0274(17) 0.0027(15) 0.0040(16) -0.0222(17)
C25 0.0377(18) 0.071(2) 0.0307(17) 0.0092(16) -0.0017(14) -0.0088(17)
C26 0.0387(18) 0.0474(18) 0.0303(16) 0.0088(14) 0.0045(14) 0.0021(14)
C27 0.0457(18) 0.0332(15) 0.0320(16) 0.0067(12) 0.0096(14) 0.0161(13)
C28 0.0375(17) 0.0304(15) 0.0383(17) -0.0037(13) 0.0156(14) -0.0020(13)
C29 0.070(3) 0.046(2) 0.039(2) -0.0065(15) 0.0061(18) 0.0043(18)
C30 0.086(3) 0.057(2) 0.045(2) -0.0140(18) 0.014(2) 0.000(2)
C31 0.085(3) 0.041(2) 0.063(3) -0.0161(19) 0.037(2) -0.007(2)
C32 0.099(3) 0.0320(19) 0.082(3) 0.0010(19) 0.036(3) 0.018(2)
C33 0.074(3) 0.0363(18) 0.050(2) -0.0003(15) 0.0148(19) 0.0119(17)
C34 0.0303(15) 0.0290(15) 0.0309(15) -0.0060(12) 0.0042(12) 0.0028(12)
C35 0.0389(18) 0.0391(17) 0.048(2) -0.0005(15) 0.0030(15) 0.0063(14)
C36 0.0326(18) 0.053(2) 0.059(2) -0.0078(18) -0.0006(16) 0.0088(15)
C37 0.0355(19) 0.048(2) 0.059(2) -0.0138(17) 0.0101(17) -0.0094(15)
C38 0.047(2) 0.0409(18) 0.048(2) -0.0012(15) 0.0156(17) -0.0032(15)
C39 0.0351(17) 0.0360(16) 0.0370(17) -0.0009(13) 0.0082(14) 0.0052(13)
C40 0.045(3) 0.129(5) 0.160(6) -0.061(4) -0.021(3) -0.002(3)
C41 0.069(3) 0.165(6) 0.096(4) -0.051(4) -0.009(3) -0.035(4)
C42 0.073(3) 0.132(4) 0.030(2) 0.027(2) 0.007(2) 0.003(3)
C43 0.088(3) 0.089(3) 0.044(2) 0.020(2) 0.023(2) 0.010(3)
C44 0.152(5) 0.055(3) 0.061(3) 0.013(2) -0.015(3) 0.035(3)
C45 0.161(6) 0.095(4) 0.086(4) 0.053(3) -0.017(4) -0.030(4)
O999 0.222(6) 0.096(3) 0.137(4) -0.014(3) 0.016(4) -0.034(4)
C997 0.126(5) 0.065(3) 0.084(4) 0.000(3) 0.025(3) 0.005(3)
C998 0.169(7) 0.172(7) 0.178(8) 0.045(6) -0.019(6) 0.097(6)
C999 0.145(6) 0.133(5) 0.177(7) 0.093(5) 0.058(5) 0.067(5)
P5 0.0433(6) 0.0469(6) 0.1704(15) 0.0379(8) -0.0255(8) -0.0005(5)
F1 0.224(5) 0.122(3) 0.169(4) -0.017(3) -0.049(3) 0.115(3)
F2 0.215(4) 0.096(2) 0.170(4) 0.095(2) -0.075(3) -0.046(3)
F3 0.106(3) 0.204(4) 0.232(5) 0.157(4) -0.081(3) -0.041(3)
F4 0.082(2) 0.093(2) 0.351(6) 0.085(3) 0.105(3) 0.0190(17)
F5 0.105(3) 0.114(3) 0.272(5) -0.097(3) -0.088(3) 0.022(2)
F6 0.123(3) 0.190(4) 0.343(7) 0.194(5) 0.138(4) 0.108(3)

loop_
_atom_type_symbol
_atom_type_description
_atom_type_scat_dispersion_real
_atom_type_scat_dispersion_imag
_atom_type_scat_source
C C 0.0033 0.0016 'International Tables Vol C Tables 4.2.6.8 and 6.1.1.4'
H H 0.0000 0.0000 'International Tables Vol C Tables 4.2.6.8 and 6.1.1.4'
N N 0.0061 0.0033 'International Tables Vol C Tables 4.2.6.8 and 6.1.1.4'
O O 0.0106 0.0060 'International Tables Vol C Tables 4.2.6.8 and 6.1.1.4'
F F 0.0171 0.0103 'International Tables Vol C Tables 4.2.6.8 and 6.1.1.4'
P P 0.1023 0.0942 'International Tables Vol C Tables 4.2.6.8 and 6.1.1.4'
Mn Mn 0.3368 0.7283 'International Tables Vol C Tables 4.2.6.8 and 6.1.1.4'

loop_
_geom_angle_atom_site_label_1
_geom_angle_atom_site_label_2
_geom_angle_atom_site_label_3
_geom_angle
_geom_angle_site_symmetry_1
_geom_angle_site_symmetry_3
_geom_angle_publ_flag
N2 Mn1 C8 95.80(13) . . ?
N2 Mn1 N1 98.30(12) . . ?
C8 Mn1 N1 89.42(12) . . ?
N2 Mn1 C3 109.86(13) . . ?
C8 Mn1 C3 95.43(14) . . ?
N1 Mn1 C3 150.71(13) . . ?
N2 Mn1 C6 109.97(14) . . ?
C8 Mn1 C6 151.45(14) . . ?
N1 Mn1 C6 98.50(12) . . ?
C3 Mn1 C6 64.89(14) . . ?
N2 Mn1 C7 90.72(13) . . ?
C8 Mn1 C7 132.43(14) . . ?
N1 Mn1 C7 136.14(13) . . ?
C3 Mn1 C7 39.13(13) . . ?
C6 Mn1 C7 39.02(13) . . ?
N2 Mn1 C4 148.29(14) . . ?
C8 Mn1 C4 88.03(14) . . ?
N1 Mn1 C4 113.24(12) . . ?
C3 Mn1 C4 38.46(13) . . ?
C6 Mn1 C4 63.61(14) . . ?
C7 Mn1 C4 64.55(13) . . ?
N2 Mn1 C5 148.31(13) . . ?
C8 Mn1 C5 115.30(14) . . ?
N1 Mn1 C5 88.45(12) . . ?
C3 Mn1 C5 63.36(14) . . ?
C6 Mn1 C5 38.35(13) . . ?
C7 Mn1 C5 64.27(14) . . ?
C4 Mn1 C5 36.64(13) . . ?
C13 Mn2 C14 176.50(13) . . ?
C13 Mn2 C1 91.38(12) . . ?
C14 Mn2 C1 85.38(12) . . ?
C13 Mn2 P3 89.25(10) . . ?
C14 Mn2 P3 89.67(9) . . ?
C1 Mn2 P3 94.37(9) . . ?
C13 Mn2 P1 89.36(10) . . ?
C14 Mn2 P1 92.12(9) . . ?
C1 Mn2 P1 92.64(8) . . ?
P3 Mn2 P1 172.88(4) . . ?
C13 Mn2 P2 89.95(10) . . ?
C14 Mn2 P2 93.52(9) . . ?
C1 Mn2 P2 164.80(8) . . ?
P3 Mn2 P2 100.78(3) . . ?
P1 Mn2 P2 72.24(3) . . ?
C21 P1 C15 104.10(12) . . ?
C21 P1 C27 108.49(14) . . ?
C15 P1 C27 105.36(13) . . ?
C21 P1 Mn2 118.72(9) . . ?
C15 P1 Mn2 123.01(10) . . ?
C27 P1 Mn2 95.27(10) . . ?
C21 P1 P2 115.71(10) . . ?
C15 P1 P2 134.61(9) . . ?
C27 P1 P2 42.80(9) . . ?
Mn2 P1 P2 54.01(3) . . ?
C34 P2 C28 102.06(13) . . ?
C34 P2 C27 105.58(14) . . ?
C28 P2 C27 104.36(14) . . ?
C34 P2 Mn2 121.37(9) . . ?
C28 P2 Mn2 125.26(11) . . ?
C27 P2 Mn2 94.91(9) . . ?
C34 P2 P1 114.93(9) . . ?
C28 P2 P1 134.84(10) . . ?
C27 P2 P1 42.68(9) . . ?
Mn2 P2 P1 53.76(2) . . ?
O5 P3 O6 100.60(14) . . ?
O5 P3 O4 104.11(14) . . ?
O6 P3 O4 98.85(14) . . ?
O5 P3 Mn2 113.48(9) . . ?
O6 P3 Mn2 117.37(11) . . ?
O4 P3 Mn2 119.66(10) . . ?
C44 O4 P3 119.7(3) . . ?
C42 O5 P3 122.6(2) . . ?
C40 O6 P3 132.4(3) . . ?
C1 N1 Mn1 173.6(2) . . ?
O1 N2 Mn1 174.4(3) . . ?
C8 N3 C9 177.7(3) . . ?
N1 C1 Mn2 175.0(2) . . ?
C4 C3 C7 108.2(3) . . ?
C4 C3 Mn1 72.7(2) . . ?
C7 C3 Mn1 70.97(19) . . ?
C5 C4 C3 108.6(3) . . ?
C5 C4 Mn1 72.0(2) . . ?
C3 C4 Mn1 68.80(19) . . ?
C4 C5 C6 109.1(3) . . ?
C4 C5 Mn1 71.4(2) . . ?
C6 C5 Mn1 68.99(19) . . ?
C5 C6 C7 107.7(3) . . ?
C5 C6 Mn1 72.7(2) . . ?
C7 C6 Mn1 70.58(19) . . ?
C3 C7 C6 106.4(3) . . ?
C3 C7 C2 127.8(4) . . ?
C6 C7 C2 125.8(4) . . ?
C3 C7 Mn1 69.90(19) . . ?
C6 C7 Mn1 70.40(19) . . ?
C2 C7 Mn1 124.6(3) . . ?
N3 C8 Mn1 177.7(3) . . ?
C11 C9 C12 117.5(4) . . ?
C11 C9 N3 108.0(3) . . ?
C12 C9 N3 108.4(3) . . ?
C11 C9 C10 108.3(5) . . ?
C12 C9 C10 108.0(5) . . ?
N3 C9 C10 106.1(3) . . ?
O2 C13 Mn2 179.7(3) . . ?
O3 C14 Mn2 176.6(3) . . ?
C20 C15 C16 119.6(3) . . ?
C20 C15 P1 120.3(2) . . ?
C16 C15 P1 120.1(2) . . ?
C17 C16 C15 119.9(3) . . ?
C18 C17 C16 120.2(3) . . ?
C17 C18 C19 120.3(3) . . ?
C18 C19 C20 120.0(3) . . ?
C19 C20 C15 120.0(3) . . ?
C26 C21 C22 119.7(3) . . ?
C26 C21 P1 123.3(2) . . ?
C22 C21 P1 117.0(2) . . ?
C23 C22 C21 119.9(3) . . ?
C24 C23 C22 120.0(3) . . ?
C25 C24 C23 120.8(3) . . ?
C24 C25 C26 120.1(3) . . ?
C21 C26 C25 119.5(3) . . ?
P1 C27 P2 94.52(13) . . ?
C29 C28 C33 119.1(3) . . ?
C29 C28 P2 120.2(2) . . ?
C33 C28 P2 120.6(3) . . ?
C28 C29 C30 120.3(4) . . ?
C31 C30 C29 120.4(4) . . ?
C30 C31 C32 120.1(3) . . ?
C31 C32 C33 120.0(4) . . ?
C28 C33 C32 120.1(4) . . ?
C39 C34 C35 119.2(3) . . ?
C39 C34 P2 119.5(2) . . ?
C35 C34 P2 121.2(2) . . ?
C34 C35 C36 119.9(3) . . ?
C37 C36 C35 120.4(3) . . ?
C38 C37 C36 119.8(3) . . ?
C37 C38 C39 120.5(3) . . ?
C34 C39 C38 120.3(3) . . ?
O6 C40 C41 116.3(5) . . ?
C43 C42 O5 110.0(3) . . ?
C45 C44 O4 115.7(4) . . ?
O999 C997 C999 124.4(7) . . ?
O999 C997 C998 119.9(6) . . ?
C999 C997 C998 115.6(6) . . ?
F5 P5 F2 92.9(3) . . ?
F5 P5 F3 176.0(3) . . ?
F2 P5 F3 91.11(19) . . ?
F5 P5 F1 89.8(2) . . ?
F2 P5 F1 91.5(3) . . ?
F3 P5 F1 89.5(3) . . ?
F5 P5 F6 89.6(3) . . ?
F2 P5 F6 91.2(2) . . ?
F3 P5 F6 90.9(3) . . ?
F1 P5 F6 177.2(3) . . ?
F5 P5 F4 91.5(3) . . ?
F2 P5 F4 175.5(2) . . ?
F3 P5 F4 84.5(2) . . ?
F1 P5 F4 89.3(3) . . ?
F6 P5 F4 87.98(17) . . ?

loop_
_geom_bond_atom_site_label_1
_geom_bond_atom_site_label_2
_geom_bond_distance
_geom_bond_site_symmetry_2
_geom_bond_publ_flag
Mn1 N2 1.655(3) . ?
Mn1 C8 1.922(3) . ?
Mn1 N1 1.968(3) . ?
Mn1 C3 2.119(3) . ?
Mn1 C6 2.130(3) . ?
Mn1 C7 2.133(3) . ?
Mn1 C4 2.170(3) . ?
Mn1 C5 2.178(4) . ?
Mn2 C13 1.827(3) . ?
Mn2 C14 1.829(3) . ?
Mn2 C1 1.955(3) . ?
Mn2 P3 2.2049(10) . ?
Mn2 P1 2.2828(9) . ?
Mn2 P2 2.2902(9) . ?
P1 C21 1.819(3) . ?
P1 C15 1.825(3) . ?
P1 C27 1.833(3) . ?
P1 P2 2.6956(11) . ?
P2 C34 1.832(3) . ?
P2 C28 1.832(3) . ?
P2 C27 1.837(3) . ?
P3 O5 1.593(2) . ?
P3 O6 1.599(2) . ?
P3 O4 1.605(3) . ?
O1 N2 1.176(3) . ?
O2 C13 1.149(3) . ?
O3 C14 1.147(3) . ?
O4 C44 1.460(5) . ?
O5 C42 1.462(4) . ?
O6 C40 1.361(5) . ?
N1 C1 1.151(4) . ?
N3 C8 1.151(4) . ?
N3 C9 1.467(4) . ?
C2 C7 1.496(5) . ?
C3 C4 1.413(5) . ?
C3 C7 1.424(5) . ?
C4 C5 1.367(5) . ?
C5 C6 1.416(5) . ?
C6 C7 1.424(5) . ?
C9 C11 1.457(6) . ?
C9 C12 1.465(6) . ?
C9 C10 1.543(7) . ?
C15 C20 1.390(4) . ?
C15 C16 1.393(4) . ?
C16 C17 1.385(4) . ?
C17 C18 1.378(5) . ?
C18 C19 1.379(5) . ?
C19 C20 1.387(5) . ?
C21 C26 1.387(4) . ?
C21 C22 1.402(4) . ?
C22 C23 1.390(4) . ?
C23 C24 1.374(5) . ?
C24 C25 1.373(5) . ?
C25 C26 1.405(4) . ?
C28 C29 1.372(4) . ?
C28 C33 1.383(5) . ?
C29 C30 1.401(5) . ?
C30 C31 1.350(6) . ?
C31 C32 1.378(6) . ?
C32 C33 1.391(5) . ?
C34 C39 1.390(4) . ?
C34 C35 1.394(4) . ?
C35 C36 1.398(5) . ?
C36 C37 1.380(5) . ?
C37 C38 1.375(5) . ?
C38 C39 1.391(4) . ?
C40 C41 1.399(6) . ?
C42 C43 1.459(6) . ?
C44 C45 1.379(6) . ?
O999 C997 1.186(6) . ?
C997 C999 1.416(7) . ?
C997 C998 1.531(8) . ?
P5 F5 1.501(4) . ?
P5 F2 1.536(4) . ?
P5 F3 1.556(4) . ?
P5 F1 1.562(4) . ?
P5 F6 1.576(4) . ?
P5 F4 1.612(4) . ?
